data_4060222
loop_
_publ_author_name
'Young-Joo Lee'
'Jong-Dae Lee'
'Sung-Joon Kim'
'Samrok Keum'
'Jaejung Ko'
'Il-Hwan Suh'
'Minserk Cheong'
'Sang Ook Kang'

_publ_section_title
;
 Synthesis, Structure, and DFT Calculation of
 (Phosphino-o-carboranyl)silyl Group 10 Metal Complexes: Formation of
 Stable trans-Bis(P,Si-chelate)metal Complexes
;
_journal_name_full Organometallics
_journal_page_first 203
_journal_page_last 214
_journal_paper_doi 10.1021/om034112l
_journal_volume 23
_journal_year 2004
_chemical_formula_moiety
;
?
;
_chemical_formula_sum 'C12 H44 B20 P2 Pt Si2'
_chemical_formula_weight 717.88
_chemical_name_systematic
; 
 ? 
;
_space_group_IT_number 14
_symmetry_cell_setting monoclinic
_symmetry_space_group_name_Hall '-P 2yn'
_symmetry_space_group_name_H-M 'P 1 21/n 1'
_atom_sites_solution_hydrogens geom
_atom_sites_solution_primary direct
_atom_sites_solution_secondary difmap
_audit_creation_method SHELXL-97
_cell_angle_alpha 90.00
_cell_angle_beta 95.864(5)
_cell_angle_gamma 90.00
_cell_formula_units_Z 4
_cell_length_a 9.5000(9)
_cell_length_b 22.6734(14)
_cell_length_c 14.6629(6)
_cell_measurement_reflns_used 25
_cell_measurement_temperature 293(2)
_cell_measurement_theta_max 12.64
_cell_measurement_theta_min 11.33
_cell_volume 3141.8(4)
_computing_cell_refinement 'CAD-4 software (Enraf-Nonius, 1988)'
_computing_data_collection 'CAD-4 software (Enraf-Nonius, 1988)'
_computing_data_reduction 'Xtal3.2 (Hall & Stewart, 1992)'
_computing_molecular_graphics 'ORTEP3 (Jonson & Burrett, 1998)'
_computing_publication_material SHELXL-97(Sheldrick,1997)
_computing_structure_refinement 'SHELXL-97 (Sheldrick, 1997)'
_computing_structure_solution 'SHELXS-97 (Sheldrick, 1990)'
_diffrn_ambient_temperature 293(2)
_diffrn_measured_fraction_theta_full 0.973
_diffrn_measured_fraction_theta_max 0.973
_diffrn_measurement_device_type 'Enraf-Nonius CAD-4'
_diffrn_measurement_method \w/2\q
_diffrn_radiation_monochromator graphite
_diffrn_radiation_source 'fine-focus sealed tube'
_diffrn_radiation_type MoK\a
_diffrn_radiation_wavelength 0.71070
_diffrn_reflns_av_R_equivalents 0.0290
_diffrn_reflns_av_sigmaI/netI 0.0342
_diffrn_reflns_limit_h_max 11
_diffrn_reflns_limit_h_min 0
_diffrn_reflns_limit_k_max 27
_diffrn_reflns_limit_k_min 0
_diffrn_reflns_limit_l_max 18
_diffrn_reflns_limit_l_min -18
_diffrn_reflns_number 6558
_diffrn_reflns_theta_full 25.97
_diffrn_reflns_theta_max 25.97
_diffrn_reflns_theta_min 1.66
_diffrn_standards_decay_% 1.54
_diffrn_standards_interval_count 3600
_diffrn_standards_number 2
_exptl_absorpt_coefficient_mu 4.652
_exptl_absorpt_correction_T_max 0.99
_exptl_absorpt_correction_T_min 0.89
_exptl_absorpt_correction_type '\y scan'
_exptl_crystal_colour Colorless
_exptl_crystal_density_diffrn 1.518
_exptl_crystal_density_method 'not measured'
_exptl_crystal_description Block
_exptl_crystal_F_000 1408
_exptl_crystal_size_max 0.25
_exptl_crystal_size_mid 0.2
_exptl_crystal_size_min 0.2
_refine_diff_density_max 1.085
_refine_diff_density_min -1.181
_refine_diff_density_rms 0.171
_refine_ls_extinction_method none
_refine_ls_goodness_of_fit_ref 1.236
_refine_ls_hydrogen_treatment mixed
_refine_ls_matrix_type full
_refine_ls_number_parameters 362
_refine_ls_number_reflns 6142
_refine_ls_number_restraints 0
_refine_ls_restrained_S_all 1.236
_refine_ls_R_factor_all 0.0545
_refine_ls_R_factor_gt 0.0342
_refine_ls_shift/su_max 0.914
_refine_ls_shift/su_mean 0.082
_refine_ls_structure_factor_coef Fsqd
_refine_ls_weighting_details 'w=1/[\s^2^(Fo^2^)+(0.1000P)^2^+0.0000P] where P=(Fo^2^+2Fc^2^)/3'
_refine_ls_weighting_scheme calc
_refine_ls_wR_factor_gt 0.1286
_refine_ls_wR_factor_ref 0.1539
_reflns_number_gt 5079
_reflns_number_total 6142
_reflns_threshold_expression >2sigma(I)
_cod_depositor_comments
;
The following automatic conversions were performed:
'_symmetry_cell_setting' value 'Monoclinic' changed to 'monoclinic'
according to '/home/saulius/struct/CIF-dictionaries/cif_core.dic'
dictionary named 'cif_core.dic' version 2.4.1 from 2010-06-29.

Automatic conversion script
Id: cif_fix_enum 1527 2010-12-29 10:47:43Z saulius 

The following automatic conversions were performed:

'_refine_ls_weighting_scheme' value 'calc
w=1/[\s^2^(Fo^2^)+(0.1000P)^2^+0.0000P] where P=(Fo^2^+2Fc^2^)/3' was
changed to 'calc'. New tag '_refine_ls_weighting_details' was
created. The value of the new tag was set to
'w=1/[\s^2^(Fo^2^)+(0.1000P)^2^+0.0000P] where P=(Fo^2^+2Fc^2^)/3'.

Automatic conversion script
Id: cif_fix_values 3143 2015-03-26 13:38:13Z robertas 
;
_cod_original_sg_symbol_H-M P21/n
_cod_database_code 4060222

loop_
_symmetry_equiv_pos_as_xyz
'x, y, z'
'-x+1/2, y+1/2, -z+1/2'
'-x, -y, -z'
'x-1/2, -y-1/2, z-1/2'

loop_
_atom_site_label
_atom_site_type_symbol
_atom_site_fract_x
_atom_site_fract_y
_atom_site_fract_z
_atom_site_U_iso_or_equiv
_atom_site_adp_type
_atom_site_occupancy
_atom_site_calc_flag
_atom_site_refinement_flags
Pt1 Pt 0.54628(3) 0.390438(11) 0.834805(16) 0.02501(13) Uani 1 d .
P1 P 0.3659(2) 0.32588(9) 0.78561(12) 0.0306(4) Uani 1 d .
P2 P 0.5155(2) 0.45498(9) 0.71263(12) 0.0298(4) Uani 1 d .
Si1 Si 0.5979(2) 0.32729(9) 0.96081(13) 0.0292(4) Uani 1 d .
Si2 Si 0.7370(2) 0.44946(9) 0.89547(13) 0.0287(4) Uani 1 d .
C1 C 0.3089(7) 0.2796(3) 0.8821(5) 0.0299(15) Uani 1 d .
C2 C 0.4297(7) 0.2816(3) 0.9729(5) 0.0271(14) Uani 1 d .
C3 C 0.1977(10) 0.3558(5) 0.7375(7) 0.059(3) Uani 1 d .
H3A H 0.2117 0.3794 0.6848 0.089 Uiso 1 calc R
H3B H 0.1584 0.3797 0.7825 0.089 Uiso 1 calc R
H3C H 0.1339 0.3240 0.7195 0.089 Uiso 1 calc R
C4 C 0.4104(12) 0.2721(5) 0.7011(6) 0.061(3) Uani 1 d .
H4A H 0.3348 0.2441 0.6903 0.092 Uiso 1 calc R
H4B H 0.4958 0.2519 0.7236 0.092 Uiso 1 calc R
H4C H 0.4242 0.2919 0.6449 0.092 Uiso 1 calc R
C5 C 0.6392(10) 0.3559(4) 1.0805(6) 0.044(2) Uani 1 d .
H5A H 0.6287 0.3246 1.1234 0.066 Uiso 1 calc R
H5B H 0.5754 0.3874 1.0910 0.066 Uiso 1 calc R
H5C H 0.7347 0.3703 1.0882 0.066 Uiso 1 calc R
C6 C 0.7387(10) 0.2711(4) 0.9425(7) 0.052(2) Uani 1 d .
H6A H 0.8304 0.2880 0.9588 0.077 Uiso 1 calc R
H6B H 0.7304 0.2595 0.8792 0.077 Uiso 1 calc R
H6C H 0.7268 0.2371 0.9801 0.077 Uiso 1 calc R
C7 C 0.6752(8) 0.5006(3) 0.7041(5) 0.0297(15) Uani 1 d .
C8 C 0.7921(8) 0.5000(3) 0.7978(5) 0.0316(15) Uani 1 d .
C9 C 0.4853(10) 0.4253(4) 0.5996(5) 0.0419(19) Uani 1 d .
H9A H 0.4049 0.3994 0.5960 0.063 Uiso 1 calc R
H9B H 0.5673 0.4036 0.5857 0.063 Uiso 1 calc R
H9C H 0.4676 0.4568 0.5563 0.063 Uiso 1 calc R
C10 C 0.3707(9) 0.5072(4) 0.7148(8) 0.053(2) Uani 1 d .
H10A H 0.3645 0.5310 0.6604 0.079 Uiso 1 calc R
H10B H 0.3876 0.5321 0.7678 0.079 Uiso 1 calc R
H10C H 0.2836 0.4861 0.7175 0.079 Uiso 1 calc R
C11 C 0.9094(9) 0.4140(5) 0.9338(6) 0.051(2) Uani 1 d .
H11A H 0.9779 0.4438 0.9530 0.077 Uiso 1 calc R
H11B H 0.9414 0.3919 0.8840 0.077 Uiso 1 calc R
H11C H 0.8980 0.3880 0.9842 0.077 Uiso 1 calc R
C12 C 0.6990(11) 0.5012(4) 0.9889(6) 0.047(2) Uani 1 d .
H12A H 0.6910 0.4793 1.0442 0.071 Uiso 1 calc R
H12B H 0.6118 0.5216 0.9714 0.071 Uiso 1 calc R
H12C H 0.7746 0.5293 0.9991 0.071 Uiso 1 calc R
B3 B 0.2728(9) 0.3206(4) 0.9730(6) 0.0314(17) Uani 1 d .
H3 H 0.2684 0.3691 0.9739 0.038 Uiso 1 calc R
B4 B 0.1415(9) 0.2774(4) 0.9102(7) 0.038(2) Uani 1 d .
H4 H 0.0495 0.2977 0.8704 0.045 Uiso 1 calc R
B5 B 0.2238(10) 0.2144(4) 0.8700(7) 0.041(2) Uani 1 d .
H5 H 0.1848 0.1942 0.8040 0.049 Uiso 1 calc R
B6 B 0.4114(10) 0.2181(4) 0.9096(7) 0.037(2) Uani 1 d .
H6 H 0.4944 0.2009 0.8698 0.044 Uiso 1 calc R
B7 B 0.3423(10) 0.2784(4) 1.0706(6) 0.040(2) Uani 1 d .
H7 H 0.3813 0.2991 1.1361 0.047 Uiso 1 calc R
B8 B 0.1568(9) 0.2761(5) 1.0307(6) 0.040(2) Uani 1 d .
H8 H 0.0749 0.2956 1.0693 0.048 Uiso 1 calc R
B9 B 0.1322(11) 0.2083(4) 0.9682(7) 0.044(2) Uani 1 d .
H9 H 0.0334 0.1829 0.9672 0.052 Uiso 1 calc R
B10 B 0.2969(11) 0.1715(4) 0.9669(8) 0.046(2) Uani 1 d .
H10 H 0.3054 0.1231 0.9643 0.055 Uiso 1 calc R
B11 B 0.4260(11) 0.2158(4) 1.0296(7) 0.041(2) Uani 1 d .
H11 H 0.5196 0.1962 1.0686 0.050 Uiso 1 calc R
B12 B 0.2532(12) 0.2097(5) 1.0667(7) 0.047(2) Uani 1 d .
H12 H 0.2327 0.1861 1.1295 0.057 Uiso 1 calc R
B13 B 0.8306(9) 0.4624(4) 0.6999(6) 0.0359(19) Uani 1 d .
H13 H 0.8373 0.4141 0.6947 0.043 Uiso 1 calc R
B14 B 0.7601(10) 0.5073(4) 0.6068(6) 0.041(2) Uani 1 d .
H14 H 0.7213 0.4879 0.5402 0.049 Uiso 1 calc R
B15 B 0.6742(12) 0.5672(4) 0.6496(7) 0.044(2) Uani 1 d .
H15 H 0.5804 0.5868 0.6108 0.053 Uiso 1 calc R
B16 B 0.6892(11) 0.5615(4) 0.7732(6) 0.041(2) Uani 1 d .
H16 H 0.6057 0.5765 0.8145 0.049 Uiso 1 calc R
B17 B 0.9601(10) 0.5063(5) 0.7671(7) 0.043(2) Uani 1 d .
H17 H 1.0539 0.4862 0.8051 0.051 Uiso 1 calc R
B18 B 0.9433(12) 0.5108(5) 0.6456(7) 0.048(2) Uani 1 d .
H18 H 1.0255 0.4938 0.6050 0.057 Uiso 1 calc R
B19 B 0.8473(13) 0.5761(5) 0.6142(7) 0.053(3) Uani 1 d .
H19 H 0.8682 0.6014 0.5530 0.064 Uiso 1 calc R
B20 B 0.8019(13) 0.6109(5) 0.7176(8) 0.050(3) Uani 1 d .
H20 H 0.7918 0.6591 0.7226 0.059 Uiso 1 calc R
B21 B 0.8708(11) 0.5675(4) 0.8119(7) 0.046(2) Uani 1 d .
H21 H 0.9053 0.5871 0.8791 0.055 Uiso 1 calc R
B22 B 0.9656(12) 0.5763(5) 0.7162(8) 0.053(3) Uani 1 d .
H22 H 1.0636 0.6024 0.7214 0.064 Uiso 1 calc R

loop_
_atom_site_aniso_label
_atom_site_aniso_U_11
_atom_site_aniso_U_22
_atom_site_aniso_U_33
_atom_site_aniso_U_23
_atom_site_aniso_U_13
_atom_site_aniso_U_12
Pt1 0.02389(18) 0.02633(19) 0.02429(18) 0.00006(9) -0.00006(11) -0.00199(10)
P1 0.0275(9) 0.0368(10) 0.0272(9) -0.0029(8) 0.0018(7) -0.0069(8)
P2 0.0267(9) 0.0351(10) 0.0264(9) 0.0008(8) -0.0029(7) 0.0008(8)
Si1 0.0257(9) 0.0347(10) 0.0267(9) 0.0031(8) -0.0008(7) 0.0021(8)
Si2 0.0257(10) 0.0314(10) 0.0276(9) 0.0003(8) -0.0040(7) -0.0018(8)
C1 0.025(3) 0.032(4) 0.032(4) -0.002(3) 0.000(3) -0.003(3)
C2 0.026(3) 0.027(3) 0.029(3) -0.002(3) 0.006(3) 0.000(3)
C3 0.035(5) 0.079(7) 0.061(6) 0.021(5) -0.013(4) -0.006(5)
C4 0.083(8) 0.067(6) 0.038(5) -0.021(5) 0.022(5) -0.017(6)
C5 0.055(5) 0.041(5) 0.035(4) 0.001(3) 0.001(4) -0.008(4)
C6 0.046(5) 0.039(5) 0.070(6) 0.006(4) 0.010(5) 0.006(4)
C7 0.033(4) 0.033(4) 0.023(3) 0.001(3) 0.002(3) 0.005(3)
C8 0.030(4) 0.031(4) 0.031(4) 0.005(3) -0.004(3) -0.009(3)
C9 0.055(5) 0.036(4) 0.033(4) -0.004(3) -0.002(4) -0.018(4)
C10 0.032(4) 0.040(5) 0.085(7) 0.009(5) 0.001(4) 0.007(4)
C11 0.039(5) 0.063(6) 0.049(5) 0.020(5) -0.010(4) 0.002(4)
C12 0.058(6) 0.045(5) 0.038(4) -0.003(4) 0.005(4) -0.007(4)
B3 0.028(4) 0.034(5) 0.034(4) -0.004(3) 0.012(3) -0.001(3)
B4 0.026(4) 0.042(5) 0.048(5) 0.005(4) 0.015(4) 0.003(4)
B5 0.035(5) 0.033(5) 0.056(6) -0.004(4) 0.014(4) -0.010(4)
B6 0.035(5) 0.026(4) 0.051(5) -0.003(4) 0.011(4) 0.004(3)
B7 0.041(5) 0.046(5) 0.032(4) 0.005(4) 0.004(4) -0.007(4)
B8 0.026(4) 0.056(6) 0.042(5) -0.001(4) 0.019(4) -0.003(4)
B9 0.043(5) 0.033(5) 0.057(6) 0.004(4) 0.016(5) -0.005(4)
B10 0.045(5) 0.030(5) 0.064(6) 0.003(4) 0.018(5) -0.007(4)
B11 0.041(5) 0.035(5) 0.049(5) 0.012(4) 0.007(4) 0.007(4)
B12 0.048(6) 0.046(6) 0.049(6) 0.015(4) 0.012(5) -0.004(5)
B13 0.022(4) 0.043(5) 0.043(5) 0.007(4) 0.007(3) 0.004(3)
B14 0.041(5) 0.047(5) 0.035(5) 0.008(4) 0.012(4) 0.006(4)
B15 0.051(6) 0.040(5) 0.042(5) 0.013(4) 0.006(4) 0.010(4)
B16 0.056(6) 0.031(5) 0.033(4) 0.005(4) -0.002(4) 0.001(4)
B17 0.036(5) 0.053(6) 0.040(5) 0.006(4) 0.010(4) -0.005(4)
B18 0.053(6) 0.051(6) 0.042(5) 0.004(4) 0.014(4) -0.005(5)
B19 0.062(7) 0.056(6) 0.043(5) 0.019(5) 0.008(5) -0.007(5)
B20 0.055(7) 0.045(6) 0.049(6) 0.004(4) 0.006(5) -0.009(5)
B21 0.044(5) 0.042(5) 0.049(6) -0.004(4) -0.001(4) -0.015(4)
B22 0.049(6) 0.049(6) 0.059(7) 0.013(5) -0.006(5) -0.020(5)

loop_
_atom_type_symbol
_atom_type_description
_atom_type_scat_dispersion_real
_atom_type_scat_dispersion_imag
_atom_type_scat_source
C C 0.0033 0.0016 'International Tables Vol C Tables 4.2.6.8 and 6.1.1.4'
B B 0.0013 0.0007 'International Tables Vol C Tables 4.2.6.8 and 6.1.1.4'
H H 0.0000 0.0000 'International Tables Vol C Tables 4.2.6.8 and 6.1.1.4'
Si Si 0.0817 0.0704 'International Tables Vol C Tables 4.2.6.8 and 6.1.1.4'
P P 0.1023 0.0942 'International Tables Vol C Tables 4.2.6.8 and 6.1.1.4'
Pt Pt -1.7033 8.3905 'International Tables Vol C Tables 4.2.6.8 and 6.1.1.4'

loop_
_geom_angle_atom_site_label_1
_geom_angle_atom_site_label_2
_geom_angle_atom_site_label_3
_geom_angle
P2 Pt1 P1 97.36(7)
P2 Pt1 Si1 175.11(7)
P1 Pt1 Si1 87.03(7)
P2 Pt1 Si2 87.97(7)
P1 Pt1 Si2 174.57(7)
Si1 Pt1 Si2 87.61(7)
C3 P1 C4 104.0(5)
C3 P1 C1 101.0(4)
C4 P1 C1 104.1(4)
C3 P1 Pt1 118.7(4)
C4 P1 Pt1 114.9(4)
C1 P1 Pt1 112.3(2)
C9 P2 C10 102.3(5)
C9 P2 C7 101.7(4)
C10 P2 C7 105.3(4)
C9 P2 Pt1 118.5(3)
C10 P2 Pt1 115.8(3)
C7 P2 Pt1 111.5(2)
C5 Si1 C6 106.5(5)
C5 Si1 C2 101.3(4)
C6 Si1 C2 104.9(4)
C5 Si1 Pt1 122.2(3)
C6 Si1 Pt1 113.2(3)
C2 Si1 Pt1 106.9(2)
C11 Si2 C12 106.3(5)
C11 Si2 C8 100.5(4)
C12 Si2 C8 104.9(4)
C11 Si2 Pt1 119.3(3)
C12 Si2 Pt1 115.8(3)
C8 Si2 Pt1 108.1(2)
C2 C1 B4 113.3(6)
C2 C1 B5 113.0(6)
B4 C1 B5 62.9(5)
C2 C1 B3 62.2(4)
B4 C1 B3 63.3(5)
B5 C1 B3 115.6(6)
C2 C1 B6 60.6(5)
B4 C1 B6 116.3(6)
B5 C1 B6 64.5(5)
B3 C1 B6 114.6(6)
C2 C1 P1 110.9(5)
B4 C1 P1 123.5(5)
B5 C1 P1 125.5(5)
B3 C1 P1 112.5(5)
B6 C1 P1 115.3(5)
C1 C2 B6 61.4(5)
C1 C2 B11 108.6(6)
B6 C2 B11 61.6(5)
C1 C2 B7 108.1(6)
B6 C2 B7 112.5(6)
B11 C2 B7 61.6(5)
C1 C2 B3 59.5(4)
B6 C2 B3 113.0(6)
B11 C2 B3 112.6(6)
B7 C2 B3 62.3(5)
C1 C2 Si1 116.8(5)
B6 C2 Si1 116.2(5)
B11 C2 Si1 124.9(5)
B7 C2 Si1 124.9(5)
B3 C2 Si1 116.5(5)
C8 C7 B15 111.2(6)
C8 C7 B16 61.0(5)
B15 C7 B16 63.8(5)
C8 C7 B14 110.7(6)
B15 C7 B14 60.9(5)
B16 C7 B14 114.0(6)
C8 C7 B13 61.7(5)
B15 C7 B13 113.1(6)
B16 C7 B13 114.4(6)
B14 C7 B13 62.4(5)
C8 C7 P2 114.8(4)
B15 C7 P2 124.1(6)
B16 C7 P2 115.2(5)
B14 C7 P2 124.3(5)
B13 C7 P2 115.8(5)
C7 C8 B21 109.8(6)
C7 C8 B17 110.0(6)
B21 C8 B17 63.1(6)
C7 C8 B16 60.5(5)
B21 C8 B16 62.0(6)
B17 C8 B16 113.8(6)
C7 C8 B13 60.4(4)
B21 C8 B13 114.4(6)
B17 C8 B13 62.8(5)
B16 C8 B13 112.8(6)
C7 C8 Si2 113.7(5)
B21 C8 Si2 125.9(5)
B17 C8 Si2 124.8(5)
B16 C8 Si2 116.2(5)
B13 C8 Si2 114.4(5)
C1 B3 C2 58.3(4)
C1 B3 B4 58.2(4)
C2 B3 B4 106.1(6)
C1 B3 B8 104.5(6)
C2 B3 B8 106.6(6)
B4 B3 B8 59.5(5)
C1 B3 B7 104.4(6)
C2 B3 B7 58.7(5)
B4 B3 B7 107.6(6)
B8 B3 B7 60.7(5)
C1 B4 B8 105.3(6)
C1 B4 B5 58.6(5)
B8 B4 B5 109.2(7)
C1 B4 B3 58.5(5)
B8 B4 B3 60.3(5)
B5 B4 B3 108.1(6)
C1 B4 B9 103.7(6)
B8 B4 B9 60.7(6)
B5 B4 B9 59.6(5)
B3 B4 B9 107.7(7)
C1 B5 B4 58.5(5)
C1 B5 B9 104.7(7)
B4 B5 B9 61.0(5)
C1 B5 B10 104.4(7)
B4 B5 B10 108.8(7)
B9 B5 B10 59.7(6)
C1 B5 B6 58.8(5)
B4 B5 B6 108.0(6)
B9 B5 B6 107.0(7)
B10 B5 B6 59.2(5)
C2 B6 C1 58.0(4)
C2 B6 B11 59.1(5)
C1 B6 B11 104.1(6)
C2 B6 B10 106.0(6)
C1 B6 B10 103.4(6)
B11 B6 B10 60.0(6)
C2 B6 B5 104.7(6)
C1 B6 B5 56.7(5)
B11 B6 B5 107.1(7)
B10 B6 B5 59.9(6)
C2 B7 B11 58.7(5)
C2 B7 B12 106.2(7)
B11 B7 B12 60.8(6)
C2 B7 B3 59.0(4)
B11 B7 B3 107.5(6)
B12 B7 B3 108.0(7)
C2 B7 B8 105.6(6)
B11 B7 B8 109.1(7)
B12 B7 B8 61.0(6)
B3 B7 B8 59.1(5)
B4 B8 B3 60.1(5)
B4 B8 B9 60.5(5)
B3 B8 B9 107.4(6)
B4 B8 B7 107.7(6)
B3 B8 B7 60.2(5)
B9 B8 B7 105.2(7)
B4 B8 B12 107.0(7)
B3 B8 B12 106.9(6)
B9 B8 B12 58.1(6)
B7 B8 B12 58.7(6)
B12 B9 B5 109.5(7)
B12 B9 B10 60.8(6)
B5 B9 B10 61.2(6)
B12 B9 B4 108.4(7)
B5 B9 B4 59.4(5)
B10 B9 B4 108.7(7)
B12 B9 B8 61.5(6)
B5 B9 B8 107.5(6)
B10 B9 B8 109.9(7)
B4 B9 B8 58.8(5)
B11 B10 B9 107.0(7)
B11 B10 B12 60.3(6)
B9 B10 B12 58.9(6)
B11 B10 B6 59.0(5)
B9 B10 B6 107.8(7)
B12 B10 B6 107.5(7)
B11 B10 B5 107.1(6)
B9 B10 B5 59.0(6)
B12 B10 B5 106.3(7)
B6 B10 B5 60.9(5)
C2 B11 B6 59.3(5)
C2 B11 B7 59.7(5)
B6 B11 B7 109.1(6)
C2 B11 B10 106.9(7)
B6 B11 B10 61.0(6)
B7 B11 B10 108.8(7)
C2 B11 B12 106.3(6)
B6 B11 B12 109.1(7)
B7 B11 B12 59.9(6)
B10 B11 B12 60.3(6)
B9 B12 B7 108.3(7)
B9 B12 B11 107.3(7)
B7 B12 B11 59.4(6)
B9 B12 B10 60.2(6)
B7 B12 B10 107.7(7)
B11 B12 B10 59.4(6)
B9 B12 B8 60.4(6)
B7 B12 B8 60.3(6)
B11 B12 B8 107.5(6)
B10 B12 B8 108.6(7)
C7 B13 C8 58.0(4)
C7 B13 B18 105.3(7)
C8 B13 B18 104.7(7)
C7 B13 B14 58.8(5)
C8 B13 B14 105.0(6)
B18 B13 B14 60.0(6)
C7 B13 B17 104.1(7)
C8 B13 B17 57.7(5)
B18 B13 B17 59.6(5)
B14 B13 B17 106.7(7)
C7 B14 B15 59.4(5)
C7 B14 B19 106.5(7)
B15 B14 B19 61.3(6)
C7 B14 B18 105.4(7)
B15 B14 B18 109.3(8)
B19 B14 B18 60.1(6)
C7 B14 B13 58.9(5)
B15 B14 B13 108.9(7)
B19 B14 B13 108.8(7)
B18 B14 B13 60.0(5)
C7 B15 B14 59.7(5)
C7 B15 B20 105.0(7)
B14 B15 B20 108.6(8)
C7 B15 B19 105.9(7)
B14 B15 B19 60.1(6)
B20 B15 B19 60.5(7)
C7 B15 B16 58.1(5)
B14 B15 B16 108.3(7)
B20 B15 B16 60.1(6)
B19 B15 B16 108.6(7)
C7 B16 C8 58.5(4)
C7 B16 B21 105.5(7)
C8 B16 B21 58.6(5)
C7 B16 B20 104.4(7)
C8 B16 B20 104.4(7)
B21 B16 B20 59.4(6)
C7 B16 B15 58.1(5)
C8 B16 B15 104.7(7)
B21 B16 B15 106.9(7)
B20 B16 B15 59.4(6)
C8 B17 B22 104.8(7)
C8 B17 B18 106.2(7)
B22 B17 B18 61.6(6)
C8 B17 B21 58.4(5)
B22 B17 B21 59.3(6)
B18 B17 B21 109.0(8)
C8 B17 B13 59.5(5)
B22 B17 B13 108.4(7)
B18 B17 B13 59.7(5)
B21 B17 B13 107.9(7)
B17 B18 B19 107.5(8)
B17 B18 B13 60.7(5)
B19 B18 B13 108.3(7)
B17 B18 B14 107.7(7)
B19 B18 B14 59.6(6)
B13 B18 B14 60.0(5)
B17 B18 B22 58.7(6)
B19 B18 B22 59.4(6)
B13 B18 B22 106.9(7)
B14 B18 B22 105.9(8)
B14 B19 B18 60.3(6)
B14 B19 B22 107.8(7)
B18 B19 B22 61.3(6)
B14 B19 B15 58.5(6)
B18 B19 B15 107.1(7)
B22 B19 B15 106.1(7)
B14 B19 B20 106.8(7)
B18 B19 B20 107.9(7)
B22 B19 B20 58.4(7)
B15 B19 B20 59.8(6)
B22 B20 B21 59.9(6)
B22 B20 B15 107.4(8)
B21 B20 B15 107.6(7)
B22 B20 B19 60.2(7)
B21 B20 B19 108.2(8)
B15 B20 B19 59.7(6)
B22 B20 B16 107.3(7)
B21 B20 B16 59.3(6)
B15 B20 B16 60.4(5)
B19 B20 B16 108.2(7)
C8 B21 B22 105.1(7)
C8 B21 B16 59.4(5)
B22 B21 B16 108.5(7)
C8 B21 B20 106.4(7)
B22 B21 B20 59.4(6)
B16 B21 B20 61.3(6)
C8 B21 B17 58.5(5)
B22 B21 B17 59.5(6)
B16 B21 B17 107.9(7)
B20 B21 B17 107.3(8)
B20 B22 B21 60.7(7)
B20 B22 B17 109.7(7)
B21 B22 B17 61.2(6)
B20 B22 B19 61.5(6)
B21 B22 B19 109.9(8)
B17 B22 B19 108.1(7)
B20 B22 B18 108.9(7)
B21 B22 B18 108.9(7)
B17 B22 B18 59.6(6)
B19 B22 B18 59.3(6)

loop_
_geom_bond_atom_site_label_1
_geom_bond_atom_site_label_2
_geom_bond_distance
Pt1 P2 2.3085(18)
Pt1 P1 2.3122(18)
Pt1 Si1 2.3492(19)
Pt1 Si2 2.3530(19)
P1 C3 1.811(9)
P1 C4 1.818(9)
P1 C1 1.884(8)
P2 C9 1.785(8)
P2 C10 1.817(9)
P2 C7 1.851(8)
Si1 C5 1.874(8)
Si1 C6 1.886(9)
Si1 C2 1.928(7)
Si2 C11 1.859(9)
Si2 C12 1.866(9)
Si2 C8 1.947(7)
C1 C2 1.667(10)
C1 B4 1.684(11)
C1 B5 1.686(11)
C1 B3 1.689(10)
C1 B6 1.725(11)
C2 B6 1.712(11)
C2 B11 1.709(11)
C2 B7 1.728(11)
C2 B3 1.733(11)
C7 C8 1.676(9)
C7 B15 1.709(11)
C7 B16 1.710(11)
C7 B14 1.716(11)
C7 B13 1.718(11)
C8 B21 1.706(11)
C8 B17 1.708(12)
C8 B16 1.720(12)
C8 B13 1.741(12)
B3 B4 1.769(13)
B3 B8 1.772(12)
B3 B7 1.791(13)
B4 B8 1.759(13)
B4 B5 1.760(13)
B4 B9 1.789(13)
B5 B9 1.763(14)
B5 B10 1.802(15)
B5 B6 1.819(13)
B6 B11 1.751(14)
B6 B10 1.788(13)
B7 B11 1.762(14)
B7 B12 1.770(15)
B7 B8 1.800(13)
B8 B9 1.793(14)
B8 B12 1.813(15)
B9 B12 1.752(15)
B9 B10 1.775(14)
B10 B11 1.770(15)
B10 B12 1.786(15)
B11 B12 1.786(14)
B13 B18 1.778(13)
B13 B14 1.778(13)
B13 B17 1.796(14)
B14 B15 1.736(14)
B14 B19 1.765(15)
B14 B18 1.777(15)
B15 B20 1.789(16)
B15 B19 1.786(16)
B15 B16 1.807(13)
B16 B21 1.765(14)
B16 B20 1.802(15)
B17 B22 1.758(14)
B17 B18 1.775(14)
B17 B21 1.786(15)
B18 B19 1.775(16)
B18 B22 1.810(16)
B19 B22 1.777(16)
B19 B20 1.801(17)
B20 B22 1.744(17)
B20 B21 1.768(15)
B21 B22 1.754(15)

loop_
_geom_torsion_atom_site_label_1
_geom_torsion_atom_site_label_2
_geom_torsion_atom_site_label_3
_geom_torsion_atom_site_label_4
_geom_torsion
P2 Pt1 P1 C3 -42.8(4)
Si1 Pt1 P1 C3 139.4(4)
Si2 Pt1 P1 C3 148.3(8)
P2 Pt1 P1 C4 81.2(4)
Si1 Pt1 P1 C4 -96.6(4)
Si2 Pt1 P1 C4 -87.7(8)
P2 Pt1 P1 C1 -160.2(3)
Si1 Pt1 P1 C1 22.0(3)
Si2 Pt1 P1 C1 30.9(8)
P1 Pt1 P2 C9 -43.4(4)
Si1 Pt1 P2 C9 110.2(8)
Si2 Pt1 P2 C9 135.5(4)
P1 Pt1 P2 C10 78.7(4)
Si1 Pt1 P2 C10 -127.7(8)
Si2 Pt1 P2 C10 -102.4(4)
P1 Pt1 P2 C7 -160.9(2)
Si1 Pt1 P2 C7 -7.3(9)
Si2 Pt1 P2 C7 18.0(2)
P2 Pt1 Si1 C5 69.4(9)
P1 Pt1 Si1 C5 -136.8(4)
Si2 Pt1 Si1 C5 44.0(4)
P2 Pt1 Si1 C6 -60.0(9)
P1 Pt1 Si1 C6 93.8(4)
Si2 Pt1 Si1 C6 -85.3(4)
P2 Pt1 Si1 C2 -174.9(8)
P1 Pt1 Si1 C2 -21.1(2)
Si2 Pt1 Si1 C2 159.7(2)
P2 Pt1 Si2 C11 -130.3(4)
P1 Pt1 Si2 C11 38.7(8)
Si1 Pt1 Si2 C11 47.6(4)
P2 Pt1 Si2 C12 100.7(3)
P1 Pt1 Si2 C12 -90.3(8)
Si1 Pt1 Si2 C12 -81.3(3)
P2 Pt1 Si2 C8 -16.5(3)
P1 Pt1 Si2 C8 152.5(7)
Si1 Pt1 Si2 C8 161.4(3)
C3 P1 C1 C2 -143.9(6)
C4 P1 C1 C2 108.4(6)
Pt1 P1 C1 C2 -16.4(5)
C3 P1 C1 B4 -4.4(7)
C4 P1 C1 B4 -112.1(7)
Pt1 P1 C1 B4 123.1(6)
C3 P1 C1 B5 74.2(7)
C4 P1 C1 B5 -33.5(8)
Pt1 P1 C1 B5 -158.3(6)
C3 P1 C1 B3 -76.4(6)
C4 P1 C1 B3 176.0(6)
Pt1 P1 C1 B3 51.1(5)
C3 P1 C1 B6 149.8(6)
C4 P1 C1 B6 42.1(6)
Pt1 P1 C1 B6 -82.7(5)
B4 C1 C2 B6 108.2(7)
B5 C1 C2 B6 39.0(6)
B3 C1 C2 B6 146.8(6)
P1 C1 C2 B6 -108.0(6)
B4 C1 C2 B11 67.2(7)
B5 C1 C2 B11 -2.0(8)
B3 C1 C2 B11 105.9(6)
B6 C1 C2 B11 -41.0(6)
P1 C1 C2 B11 -149.0(5)
B4 C1 C2 B7 1.9(8)
B5 C1 C2 B7 -67.3(7)
B3 C1 C2 B7 40.5(6)
B6 C1 C2 B7 -106.3(6)
P1 C1 C2 B7 145.7(5)
B4 C1 C2 B3 -38.7(6)
B5 C1 C2 B3 -107.9(7)
B6 C1 C2 B3 -146.8(6)
P1 C1 C2 B3 105.2(5)
B4 C1 C2 Si1 -145.2(5)
B5 C1 C2 Si1 145.6(5)
B3 C1 C2 Si1 -106.5(5)
B6 C1 C2 Si1 106.7(6)
P1 C1 C2 Si1 -1.3(6)
C5 Si1 C2 C1 146.5(5)
C6 Si1 C2 C1 -102.9(6)
Pt1 Si1 C2 C1 17.6(5)
C5 Si1 C2 B6 -144.0(6)
C6 Si1 C2 B6 -33.4(6)
Pt1 Si1 C2 B6 87.1(5)
C5 Si1 C2 B11 -71.7(7)
C6 Si1 C2 B11 38.9(7)
Pt1 Si1 C2 B11 159.4(5)
C5 Si1 C2 B7 5.6(7)
C6 Si1 C2 B7 116.2(7)
Pt1 Si1 C2 B7 -123.3(6)
C5 Si1 C2 B3 79.0(6)
C6 Si1 C2 B3 -170.4(5)
Pt1 Si1 C2 B3 -49.9(5)
C9 P2 C7 C8 -142.3(5)
C10 P2 C7 C8 111.3(6)
Pt1 P2 C7 C8 -15.1(5)
C9 P2 C7 B15 75.2(7)
C10 P2 C7 B15 -31.1(7)
Pt1 P2 C7 B15 -157.5(5)
C9 P2 C7 B16 149.5(6)
C10 P2 C7 B16 43.2(6)
Pt1 P2 C7 B16 -83.2(5)
C9 P2 C7 B14 -0.3(7)
C10 P2 C7 B14 -106.7(7)
Pt1 P2 C7 B14 126.9(5)
C9 P2 C7 B13 -73.2(6)
C10 P2 C7 B13 -179.6(6)
Pt1 P2 C7 B13 54.0(5)
B15 C7 C8 B21 1.9(8)
B16 C7 C8 B21 -39.1(7)
B14 C7 C8 B21 67.6(8)
B13 C7 C8 B21 107.5(7)
P2 C7 C8 B21 -145.4(6)
B15 C7 C8 B17 -65.8(8)
B16 C7 C8 B17 -106.7(7)
B14 C7 C8 B17 -0.1(8)
B13 C7 C8 B17 39.9(6)
P2 C7 C8 B17 147.0(6)
B15 C7 C8 B16 40.9(6)
B14 C7 C8 B16 106.7(7)
B13 C7 C8 B16 146.6(7)
P2 C7 C8 B16 -106.3(6)
B15 C7 C8 B13 -105.6(7)
B16 C7 C8 B13 -146.6(7)
B14 C7 C8 B13 -39.9(6)
P2 C7 C8 B13 107.1(6)
B15 C7 C8 Si2 148.8(5)
B16 C7 C8 Si2 107.8(6)
B14 C7 C8 Si2 -145.5(5)
B13 C7 C8 Si2 -105.6(6)
P2 C7 C8 Si2 1.5(7)
C11 Si2 C8 C7 137.8(6)
C12 Si2 C8 C7 -112.0(6)
Pt1 Si2 C8 C7 12.1(5)
C11 Si2 C8 B21 -81.5(7)
C12 Si2 C8 B21 28.6(8)
Pt1 Si2 C8 B21 152.7(6)
C11 Si2 C8 B17 -1.7(8)
C12 Si2 C8 B17 108.5(7)
Pt1 Si2 C8 B17 -127.4(6)
C11 Si2 C8 B16 -154.8(6)
C12 Si2 C8 B16 -44.6(6)
Pt1 Si2 C8 B16 79.5(5)
C11 Si2 C8 B13 71.0(6)
C12 Si2 C8 B13 -178.8(5)
Pt1 Si2 C8 B13 -54.7(5)
B4 C1 B3 C2 140.0(6)
B5 C1 B3 C2 103.7(7)
B6 C1 B3 C2 31.6(6)
P1 C1 B3 C2 -102.6(5)
C2 C1 B3 B4 -140.0(6)
B5 C1 B3 B4 -36.3(7)
B6 C1 B3 B4 -108.4(7)
P1 C1 B3 B4 117.4(6)
C2 C1 B3 B8 -100.9(6)
B4 C1 B3 B8 39.1(6)
B5 C1 B3 B8 2.9(9)
B6 C1 B3 B8 -69.3(7)
P1 C1 B3 B8 156.5(5)
C2 C1 B3 B7 -38.0(5)
B4 C1 B3 B7 102.0(6)
B5 C1 B3 B7 65.8(8)
B6 C1 B3 B7 -6.4(8)
P1 C1 B3 B7 -140.6(5)
B6 C2 B3 C1 -31.4(6)
B11 C2 B3 C1 -98.9(6)
B7 C2 B3 C1 -135.8(6)
Si1 C2 B3 C1 106.9(5)
C1 C2 B3 B4 34.7(5)
B6 C2 B3 B4 3.2(8)
B11 C2 B3 B4 -64.2(7)
B7 C2 B3 B4 -101.1(6)
Si1 C2 B3 B4 141.5(5)
C1 C2 B3 B8 97.0(6)
B6 C2 B3 B8 65.6(7)
B11 C2 B3 B8 -1.9(8)
B7 C2 B3 B8 -38.8(6)
Si1 C2 B3 B8 -156.1(5)
C1 C2 B3 B7 135.8(6)
B6 C2 B3 B7 104.3(7)
B11 C2 B3 B7 36.9(6)
Si1 C2 B3 B7 -117.3(6)
C2 C1 B4 B8 -1.5(8)
B5 C1 B4 B8 103.5(7)
B3 C1 B4 B8 -39.7(6)
B6 C1 B4 B8 66.0(8)
P1 C1 B4 B8 -140.1(6)
C2 C1 B4 B5 -105.0(7)
B3 C1 B4 B5 -143.2(7)
B6 C1 B4 B5 -37.5(7)
P1 C1 B4 B5 116.4(7)
C2 C1 B4 B3 38.2(6)
B5 C1 B4 B3 143.2(7)
B6 C1 B4 B3 105.7(7)
P1 C1 B4 B3 -100.4(6)
C2 C1 B4 B9 -64.4(8)
B5 C1 B4 B9 40.6(7)
B3 C1 B4 B9 -102.6(7)
B6 C1 B4 B9 3.1(9)
P1 C1 B4 B9 157.0(6)
C2 B3 B4 C1 -34.7(5)
B8 B3 B4 C1 -134.8(7)
B7 B3 B4 C1 -96.3(6)
C1 B3 B4 B8 134.8(7)
C2 B3 B4 B8 100.1(6)
B7 B3 B4 B8 38.5(6)
C1 B3 B4 B5 32.5(6)
C2 B3 B4 B5 -2.2(8)
B8 B3 B4 B5 -102.3(7)
B7 B3 B4 B5 -63.8(8)
C1 B3 B4 B9 95.5(7)
C2 B3 B4 B9 60.8(7)
B8 B3 B4 B9 -39.4(6)
B7 B3 B4 B9 -0.8(8)
C2 C1 B5 B4 105.4(7)
B3 C1 B5 B4 36.4(7)
B6 C1 B5 B4 142.8(7)
P1 C1 B5 B4 -113.4(7)
C2 C1 B5 B9 63.8(8)
B4 C1 B5 B9 -41.6(6)
B3 C1 B5 B9 -5.2(9)
B6 C1 B5 B9 101.2(7)
P1 C1 B5 B9 -154.9(6)
C2 C1 B5 B10 1.9(8)
B4 C1 B5 B10 -103.5(7)
B3 C1 B5 B10 -67.1(8)
B6 C1 B5 B10 39.3(6)
P1 C1 B5 B10 143.2(6)
C2 C1 B5 B6 -37.4(6)
B4 C1 B5 B6 -142.8(7)
B3 C1 B5 B6 -106.4(7)
P1 C1 B5 B6 103.9(7)
B8 B4 B5 C1 -96.5(7)
B3 B4 B5 C1 -32.5(6)
B9 B4 B5 C1 -132.8(7)
C1 B4 B5 B9 132.8(7)
B8 B4 B5 B9 36.3(6)
B3 B4 B5 B9 100.3(7)
C1 B4 B5 B10 95.7(7)
B8 B4 B5 B10 -0.8(9)
B3 B4 B5 B10 63.2(8)
B9 B4 B5 B10 -37.1(7)
C1 B4 B5 B6 33.0(6)
B8 B4 B5 B6 -63.5(8)
B3 B4 B5 B6 0.5(9)
B9 B4 B5 B6 -99.9(8)
B11 C2 B6 C1 135.0(6)
B7 C2 B6 C1 99.1(6)
B3 C2 B6 C1 30.8(6)
Si1 C2 B6 C1 -107.7(5)
C1 C2 B6 B11 -135.0(6)
B7 C2 B6 B11 -36.0(6)
B3 C2 B6 B11 -104.2(7)
Si1 C2 B6 B11 117.3(6)
C1 C2 B6 B10 -96.0(7)
B11 C2 B6 B10 39.0(6)
B7 C2 B6 B10 3.0(9)
B3 C2 B6 B10 -65.2(8)
Si1 C2 B6 B10 156.3(5)
C1 C2 B6 B5 -33.7(5)
B11 C2 B6 B5 101.4(7)
B7 C2 B6 B5 65.4(8)
B3 C2 B6 B5 -2.9(8)
Si1 C2 B6 B5 -141.4(5)
B4 C1 B6 C2 -103.1(7)
B5 C1 B6 C2 -140.1(6)
B3 C1 B6 C2 -32.1(6)
P1 C1 B6 C2 100.8(5)
C2 C1 B6 B11 38.7(6)
B4 C1 B6 B11 -64.4(8)
B5 C1 B6 B11 -101.4(7)
B3 C1 B6 B11 6.6(8)
P1 C1 B6 B11 139.5(5)
C2 C1 B6 B10 100.7(7)
B4 C1 B6 B10 -2.4(9)
B5 C1 B6 B10 -39.4(6)
B3 C1 B6 B10 68.6(8)
P1 C1 B6 B10 -158.5(5)
C2 C1 B6 B5 140.1(6)
B4 C1 B6 B5 37.0(7)
B3 C1 B6 B5 108.0(7)
P1 C1 B6 B5 -119.1(6)
C1 B5 B6 C2 34.2(5)
B4 B5 B6 C2 1.4(8)
B9 B5 B6 C2 -63.0(7)
B10 B5 B6 C2 -100.2(7)
B4 B5 B6 C1 -32.9(6)
B9 B5 B6 C1 -97.2(7)
B10 B5 B6 C1 -134.5(7)
C1 B5 B6 B11 95.9(6)
B4 B5 B6 B11 63.1(8)
B9 B5 B6 B11 -1.2(8)
B10 B5 B6 B11 -38.5(6)
C1 B5 B6 B10 134.5(7)
B4 B5 B6 B10 101.6(7)
B9 B5 B6 B10 37.3(6)
C1 C2 B7 B11 101.8(6)
B6 C2 B7 B11 36.0(7)
B3 C2 B7 B11 141.0(7)
Si1 C2 B7 B11 -114.6(7)
C1 C2 B7 B12 62.3(8)
B6 C2 B7 B12 -3.5(9)
B11 C2 B7 B12 -39.5(7)
B3 C2 B7 B12 101.5(7)
Si1 C2 B7 B12 -154.0(6)
C1 C2 B7 B3 -39.2(5)
B6 C2 B7 B3 -105.0(7)
B11 C2 B7 B3 -141.0(7)
Si1 C2 B7 B3 104.4(6)
C1 C2 B7 B8 -1.4(8)
B6 C2 B7 B8 -67.2(8)
B11 C2 B7 B8 -103.2(7)
B3 C2 B7 B8 37.8(6)
Si1 C2 B7 B8 142.3(6)
C1 B3 B7 C2 37.8(5)
B4 B3 B7 C2 98.5(6)
B8 B3 B7 C2 136.5(6)
C1 B3 B7 B11 3.5(8)
C2 B3 B7 B11 -34.3(6)
B4 B3 B7 B11 64.2(8)
B8 B3 B7 B11 102.2(7)
C1 B3 B7 B12 -60.7(8)
C2 B3 B7 B12 -98.4(7)
B4 B3 B7 B12 0.1(8)
B8 B3 B7 B12 38.1(7)
C1 B3 B7 B8 -98.7(6)
C2 B3 B7 B8 -136.5(6)
B4 B3 B7 B8 -38.0(6)
C1 B4 B8 B3 38.8(6)
B5 B4 B8 B3 100.3(7)
B9 B4 B8 B3 136.2(7)
C1 B4 B8 B9 -97.3(7)
B5 B4 B8 B9 -35.8(6)
B3 B4 B8 B9 -136.2(7)
C1 B4 B8 B7 0.5(9)
B5 B4 B8 B7 62.0(8)
B3 B4 B8 B7 -38.3(6)
B9 B4 B8 B7 97.8(7)
C1 B4 B8 B12 -61.3(8)
B5 B4 B8 B12 0.2(8)
B3 B4 B8 B12 -100.1(7)
B9 B4 B8 B12 36.1(6)
C1 B3 B8 B4 -38.5(6)
C2 B3 B8 B4 -99.2(6)
B7 B3 B8 B4 -137.1(7)
C1 B3 B8 B9 0.7(8)
C2 B3 B8 B9 -60.0(8)
B4 B3 B8 B9 39.2(6)
B7 B3 B8 B9 -97.9(7)
C1 B3 B8 B7 98.6(6)
C2 B3 B8 B7 37.9(6)
B4 B3 B8 B7 137.1(7)
C1 B3 B8 B12 61.8(8)
C2 B3 B8 B12 1.1(8)
B4 B3 B8 B12 100.3(7)
B7 B3 B8 B12 -36.8(6)
C2 B7 B8 B4 0.5(9)
B11 B7 B8 B4 -61.1(8)
B12 B7 B8 B4 -99.6(8)
B3 B7 B8 B4 38.3(6)
C2 B7 B8 B3 -37.8(5)
B11 B7 B8 B3 -99.4(7)
B12 B7 B8 B3 -137.9(7)
C2 B7 B8 B9 63.8(8)
B11 B7 B8 B9 2.2(8)
B12 B7 B8 B9 -36.3(6)
B3 B7 B8 B9 101.6(6)
C2 B7 B8 B12 100.1(7)
B11 B7 B8 B12 38.5(6)
B3 B7 B8 B12 137.9(7)
C1 B5 B9 B12 -60.1(8)
B4 B5 B9 B12 -100.3(8)
B10 B5 B9 B12 38.3(7)
B6 B5 B9 B12 1.3(9)
C1 B5 B9 B10 -98.3(7)
B4 B5 B9 B10 -138.6(7)
B6 B5 B9 B10 -37.0(6)
C1 B5 B9 B4 40.3(6)
B10 B5 B9 B4 138.6(7)
B6 B5 B9 B4 101.6(7)
C1 B5 B9 B8 5.2(9)
B4 B5 B9 B8 -35.1(6)
B10 B5 B9 B8 103.5(8)
B6 B5 B9 B8 66.5(8)
C1 B4 B9 B12 62.2(8)
B8 B4 B9 B12 -37.9(6)
B5 B4 B9 B12 102.3(8)
B3 B4 B9 B12 1.3(9)
C1 B4 B9 B5 -40.1(6)
B8 B4 B9 B5 -140.1(7)
B3 B4 B9 B5 -101.0(7)
C1 B4 B9 B10 -2.3(9)
B8 B4 B9 B10 -102.4(8)
B5 B4 B9 B10 37.7(7)
B3 B4 B9 B10 -63.2(8)
C1 B4 B9 B8 100.0(7)
B5 B4 B9 B8 140.1(7)
B3 B4 B9 B8 39.2(6)
B4 B8 B9 B12 138.5(7)
B3 B8 B9 B12 99.5(7)
B7 B8 B9 B12 36.5(6)
B4 B8 B9 B5 35.4(6)
B3 B8 B9 B5 -3.7(9)
B7 B8 B9 B5 -66.6(8)
B12 B8 B9 B5 -103.1(8)
B4 B8 B9 B10 100.4(7)
B3 B8 B9 B10 61.3(9)
B7 B8 B9 B10 -1.6(9)
B12 B8 B9 B10 -38.1(7)
B3 B8 B9 B4 -39.0(6)
B7 B8 B9 B4 -102.0(6)
B12 B8 B9 B4 -138.5(7)
B12 B9 B10 B11 -38.0(7)
B5 B9 B10 B11 100.1(7)
B4 B9 B10 B11 63.1(9)
B8 B9 B10 B11 0.4(9)
B5 B9 B10 B12 138.0(7)
B4 B9 B10 B12 101.1(8)
B8 B9 B10 B12 38.4(7)
B12 B9 B10 B6 -100.1(8)
B5 B9 B10 B6 38.0(7)
B4 B9 B10 B6 1.0(10)
B8 B9 B10 B6 -61.7(9)
B12 B9 B10 B5 -138.0(7)
B4 B9 B10 B5 -37.0(7)
B8 B9 B10 B5 -99.6(7)
C2 B6 B10 B11 -38.6(6)
C1 B6 B10 B11 -98.7(6)
B5 B6 B10 B11 -136.6(7)
C2 B6 B10 B9 60.9(9)
C1 B6 B10 B9 0.7(9)
B11 B6 B10 B9 99.5(8)
B5 B6 B10 B9 -37.1(7)
C2 B6 B10 B12 -1.3(9)
C1 B6 B10 B12 -61.5(8)
B11 B6 B10 B12 37.3(7)
B5 B6 B10 B12 -99.3(8)
C2 B6 B10 B5 98.0(7)
C1 B6 B10 B5 37.9(6)
B11 B6 B10 B5 136.6(7)
C1 B5 B10 B11 -1.1(8)
B4 B5 B10 B11 -62.2(8)
B9 B5 B10 B11 -99.9(8)
B6 B5 B10 B11 38.0(6)
C1 B5 B10 B9 98.8(7)
B4 B5 B10 B9 37.7(6)
B6 B5 B10 B9 137.9(7)
C1 B5 B10 B12 62.2(8)
B4 B5 B10 B12 1.1(9)
B9 B5 B10 B12 -36.6(7)
B6 B5 B10 B12 101.3(7)
C1 B5 B10 B6 -39.1(6)
B4 B5 B10 B6 -100.2(7)
B9 B5 B10 B6 -137.9(7)
C1 C2 B11 B6 40.9(6)
B7 C2 B11 B6 141.9(7)
B3 C2 B11 B6 104.8(6)
Si1 C2 B11 B6 -103.5(6)
C1 C2 B11 B7 -101.1(6)
B6 C2 B11 B7 -141.9(7)
B3 C2 B11 B7 -37.1(6)
Si1 C2 B11 B7 114.5(6)
C1 C2 B11 B10 1.2(8)
B6 C2 B11 B10 -39.7(6)
B7 C2 B11 B10 102.2(7)
B3 C2 B11 B10 65.1(8)
Si1 C2 B11 B10 -143.2(6)
C1 C2 B11 B12 -62.0(8)
B6 C2 B11 B12 -102.9(8)
B7 C2 B11 B12 39.1(7)
B3 C2 B11 B12 1.9(9)
Si1 C2 B11 B12 153.6(6)
C1 B6 B11 C2 -38.2(5)
B10 B6 B11 C2 -135.7(7)
B5 B6 B11 C2 -97.2(6)
C2 B6 B11 B7 34.3(6)
C1 B6 B11 B7 -3.9(8)
B10 B6 B11 B7 -101.4(8)
B5 B6 B11 B7 -62.9(8)
C2 B6 B11 B10 135.7(7)
C1 B6 B11 B10 97.5(7)
B5 B6 B11 B10 38.5(6)
C2 B6 B11 B12 98.0(7)
C1 B6 B11 B12 59.8(8)
B10 B6 B11 B12 -37.7(7)
B5 B6 B11 B12 0.8(8)
B12 B7 B11 C2 135.6(7)
B3 B7 B11 C2 34.4(6)
B8 B7 B11 C2 97.0(6)
C2 B7 B11 B6 -34.1(6)
B12 B7 B11 B6 101.5(8)
B3 B7 B11 B6 0.3(9)
B8 B7 B11 B6 62.9(8)
C2 B7 B11 B10 -99.0(7)
B12 B7 B11 B10 36.6(7)
B3 B7 B11 B10 -64.6(8)
B8 B7 B11 B10 -2.0(9)
C2 B7 B11 B12 -135.6(7)
B3 B7 B11 B12 -101.2(7)
B8 B7 B11 B12 -38.6(6)
B9 B10 B11 C2 -62.1(8)
B12 B10 B11 C2 -99.4(7)
B6 B10 B11 C2 38.9(6)
B5 B10 B11 C2 0.0(9)
B9 B10 B11 B6 -100.9(7)
B12 B10 B11 B6 -138.3(7)
B5 B10 B11 B6 -38.9(6)
B9 B10 B11 B7 0.9(9)
B12 B10 B11 B7 -36.4(7)
B6 B10 B11 B7 101.9(7)
B5 B10 B11 B7 63.0(8)
B9 B10 B11 B12 37.4(6)
B6 B10 B11 B12 138.3(7)
B5 B10 B11 B12 99.4(8)
B5 B9 B12 B7 61.9(9)
B10 B9 B12 B7 100.3(8)
B4 B9 B12 B7 -1.3(9)
B8 B9 B12 B7 -38.0(7)
B5 B9 B12 B11 -0.8(9)
B10 B9 B12 B11 37.6(6)
B4 B9 B12 B11 -64.0(9)
B8 B9 B12 B11 -100.7(7)
B5 B9 B12 B10 -38.4(7)
B4 B9 B12 B10 -101.6(7)
B8 B9 B12 B10 -138.3(7)
B5 B9 B12 B8 99.9(7)
B10 B9 B12 B8 138.3(7)
B4 B9 B12 B8 36.7(6)
C2 B7 B12 B9 -61.2(9)
B11 B7 B12 B9 -99.6(8)
B3 B7 B12 B9 0.8(9)
B8 B7 B12 B9 38.0(7)
C2 B7 B12 B11 38.5(6)
B3 B7 B12 B11 100.4(7)
B8 B7 B12 B11 137.7(7)
C2 B7 B12 B10 2.5(10)
B11 B7 B12 B10 -36.0(7)
B3 B7 B12 B10 64.4(9)
B8 B7 B12 B10 101.7(8)
C2 B7 B12 B8 -99.2(7)
B11 B7 B12 B8 -137.7(7)
B3 B7 B12 B8 -37.2(6)
C2 B11 B12 B9 62.5(9)
B6 B11 B12 B9 0.0(9)
B7 B11 B12 B9 101.4(8)
B10 B11 B12 B9 -38.0(7)
C2 B11 B12 B7 -39.0(6)
B6 B11 B12 B7 -101.4(7)
B10 B11 B12 B7 -139.5(7)
C2 B11 B12 B10 100.5(7)
B6 B11 B12 B10 38.0(7)
B7 B11 B12 B10 139.5(7)
C2 B11 B12 B8 -1.1(9)
B6 B11 B12 B8 -63.6(9)
B7 B11 B12 B8 37.8(7)
B10 B11 B12 B8 -101.6(8)
B11 B10 B12 B9 137.4(7)
B6 B10 B12 B9 100.6(8)
B5 B10 B12 B9 36.7(6)
B11 B10 B12 B7 36.0(7)
B9 B10 B12 B7 -101.4(8)
B6 B10 B12 B7 -0.8(10)
B5 B10 B12 B7 -64.7(9)
B9 B10 B12 B11 -137.4(7)
B6 B10 B12 B11 -36.7(6)
B5 B10 B12 B11 -100.7(7)
B11 B10 B12 B8 99.8(7)
B9 B10 B12 B8 -37.6(6)
B6 B10 B12 B8 63.1(9)
B5 B10 B12 B8 -0.9(9)
B4 B8 B12 B9 -37.1(6)
B3 B8 B12 B9 -100.3(7)
B7 B8 B12 B9 -137.7(7)
B4 B8 B12 B7 100.6(7)
B3 B8 B12 B7 37.5(6)
B9 B8 B12 B7 137.7(7)
B4 B8 B12 B11 63.2(9)
B3 B8 B12 B11 0.0(9)
B9 B8 B12 B11 100.3(8)
B7 B8 B12 B11 -37.4(7)
B4 B8 B12 B10 0.4(9)
B3 B8 B12 B10 -62.8(9)
B9 B8 B12 B10 37.5(6)
B7 B8 B12 B10 -100.2(8)
B15 C7 B13 C8 102.5(7)
B16 C7 B13 C8 31.9(6)
B14 C7 B13 C8 137.4(7)
P2 C7 B13 C8 -105.6(5)
C8 C7 B13 B18 -98.0(7)
B15 C7 B13 B18 4.5(9)
B16 C7 B13 B18 -66.0(8)
B14 C7 B13 B18 39.4(7)
P2 C7 B13 B18 156.4(5)
C8 C7 B13 B14 -137.4(7)
B15 C7 B13 B14 -34.9(7)
B16 C7 B13 B14 -105.4(7)
P2 C7 B13 B14 117.0(6)
C8 C7 B13 B17 -36.2(5)
B15 C7 B13 B17 66.3(8)
B16 C7 B13 B17 -4.2(8)
B14 C7 B13 B17 101.2(7)
P2 C7 B13 B17 -141.8(5)
B21 C8 B13 C7 -99.7(7)
B17 C8 B13 C7 -137.4(6)
B16 C8 B13 C7 -31.3(6)
Si2 C8 B13 C7 104.5(5)
C7 C8 B13 B18 99.1(7)
B21 C8 B13 B18 -0.7(9)
B17 C8 B13 B18 -38.3(6)
B16 C8 B13 B18 67.8(8)
Si2 C8 B13 B18 -156.5(6)
C7 C8 B13 B14 36.8(5)
B21 C8 B13 B14 -62.9(8)
B17 C8 B13 B14 -100.5(7)
B16 C8 B13 B14 5.5(8)
Si2 C8 B13 B14 141.3(5)
C7 C8 B13 B17 137.4(6)
B21 C8 B13 B17 37.6(7)
B16 C8 B13 B17 106.1(7)
Si2 C8 B13 B17 -118.2(6)
C8 C7 B14 B15 -103.4(7)
B16 C7 B14 B15 -36.9(7)
B13 C7 B14 B15 -143.0(7)
P2 C7 B14 B15 113.3(7)
C8 C7 B14 B19 -62.7(8)
B15 C7 B14 B19 40.7(7)
B16 C7 B14 B19 3.9(9)
B13 C7 B14 B19 -102.3(7)
P2 C7 B14 B19 154.1(6)
C8 C7 B14 B18 0.2(9)
B15 C7 B14 B18 103.5(8)
B16 C7 B14 B18 66.7(8)
B13 C7 B14 B18 -39.4(7)
P2 C7 B14 B18 -143.1(6)
C8 C7 B14 B13 39.6(6)
B15 C7 B14 B13 143.0(7)
B16 C7 B14 B13 106.1(7)
P2 C7 B14 B13 -103.7(7)
C8 B13 B14 C7 -36.5(5)
B18 B13 B14 C7 -135.0(7)
B17 B13 B14 C7 -96.7(7)
C7 B13 B14 B15 33.2(6)
C8 B13 B14 B15 -3.3(9)
B18 B13 B14 B15 -101.8(8)
B17 B13 B14 B15 -63.5(8)
C7 B13 B14 B19 98.4(7)
C8 B13 B14 B19 61.9(8)
B18 B13 B14 B19 -36.6(7)
B17 B13 B14 B19 1.7(9)
C7 B13 B14 B18 135.0(7)
C8 B13 B14 B18 98.5(7)
B17 B13 B14 B18 38.3(6)
C8 C7 B15 B14 102.6(7)
B16 C7 B15 B14 142.3(7)
B13 C7 B15 B14 35.4(7)
P2 C7 B15 B14 -113.7(7)
C8 C7 B15 B20 -0.4(9)
B16 C7 B15 B20 39.3(7)
B14 C7 B15 B20 -103.0(8)
B13 C7 B15 B20 -67.6(8)
P2 C7 B15 B20 143.2(6)
C8 C7 B15 B19 62.6(8)
B16 C7 B15 B19 102.3(8)
B14 C7 B15 B19 -40.0(7)
B13 C7 B15 B19 -4.6(9)
P2 C7 B15 B19 -153.8(6)
C8 C7 B15 B16 -39.7(6)
B14 C7 B15 B16 -142.3(7)
B13 C7 B15 B16 -106.9(7)
P2 C7 B15 B16 103.9(7)
B19 B14 B15 C7 -134.5(7)
B18 B14 B15 C7 -96.9(7)
B13 B14 B15 C7 -33.0(6)
C7 B14 B15 B20 96.9(7)
B19 B14 B15 B20 -37.6(7)
B18 B14 B15 B20 0.0(9)
B13 B14 B15 B20 63.9(9)
C7 B14 B15 B19 134.5(7)
B18 B14 B15 B19 37.6(7)
B13 B14 B15 B19 101.5(8)
C7 B14 B15 B16 33.1(6)
B19 B14 B15 B16 -101.4(8)
B18 B14 B15 B16 -63.8(9)
B13 B14 B15 B16 0.1(10)
B15 C7 B16 C8 -137.1(7)
B14 C7 B16 C8 -101.3(6)
B13 C7 B16 C8 -32.2(6)
P2 C7 B16 C8 105.6(5)
C8 C7 B16 B21 36.5(6)
B15 C7 B16 B21 -100.6(7)
B14 C7 B16 B21 -64.8(8)
B13 C7 B16 B21 4.3(8)
P2 C7 B16 B21 142.2(6)
C8 C7 B16 B20 98.2(7)
B15 C7 B16 B20 -38.8(7)
B14 C7 B16 B20 -3.1(9)
B13 C7 B16 B20 66.1(8)
P2 C7 B16 B20 -156.1(6)
C8 C7 B16 B15 137.1(7)
B14 C7 B16 B15 35.8(7)
B13 C7 B16 B15 104.9(7)
P2 C7 B16 B15 -117.3(6)
B21 C8 B16 C7 137.8(7)
B17 C8 B16 C7 100.4(7)
B13 C8 B16 C7 31.3(6)
Si2 C8 B16 C7 -103.6(5)
C7 C8 B16 B21 -137.8(7)
B17 C8 B16 B21 -37.4(7)
B13 C8 B16 B21 -106.5(7)
Si2 C8 B16 B21 118.6(6)
C7 C8 B16 B20 -98.3(7)
B21 C8 B16 B20 39.5(7)
B17 C8 B16 B20 2.1(9)
B13 C8 B16 B20 -67.0(8)
Si2 C8 B16 B20 158.1(5)
C7 C8 B16 B15 -36.7(6)
B21 C8 B16 B15 101.1(8)
B17 C8 B16 B15 63.7(8)
B13 C8 B16 B15 -5.4(9)
Si2 C8 B16 B15 -140.3(6)
B14 B15 B16 C7 -33.8(6)
B20 B15 B16 C7 -135.1(8)
B19 B15 B16 C7 -97.6(7)
C7 B15 B16 C8 36.9(5)
B14 B15 B16 C8 3.1(9)
B20 B15 B16 C8 -98.2(8)
B19 B15 B16 C8 -60.7(8)
C7 B15 B16 B21 98.0(7)
B14 B15 B16 B21 64.2(9)
B20 B15 B16 B21 -37.1(7)
B19 B15 B16 B21 0.4(9)
C7 B15 B16 B20 135.1(8)
B14 B15 B16 B20 101.3(8)
B19 B15 B16 B20 37.6(7)
C7 C8 B17 B22 64.2(8)
B21 C8 B17 B22 -38.5(7)
B16 C8 B17 B22 -1.5(9)
B13 C8 B17 B22 102.9(7)
Si2 C8 B17 B22 -155.1(6)
C7 C8 B17 B18 -0.1(9)
B21 C8 B17 B18 -102.7(8)
B16 C8 B17 B18 -65.7(9)
B13 C8 B17 B18 38.7(6)
Si2 C8 B17 B18 140.7(6)
C7 C8 B17 B21 102.6(7)
B16 C8 B17 B21 37.0(7)
B13 C8 B17 B21 141.4(7)
Si2 C8 B17 B21 -116.6(7)
C7 C8 B17 B13 -38.8(6)
B21 C8 B17 B13 -141.4(7)
B16 C8 B17 B13 -104.4(7)
Si2 C8 B17 B13 102.0(7)
C7 B13 B17 C8 36.3(5)
B18 B13 B17 C8 135.9(7)
B14 B13 B17 C8 97.4(6)
C7 B13 B17 B22 -60.4(8)
C8 B13 B17 B22 -96.7(8)
B18 B13 B17 B22 39.2(7)
B14 B13 B17 B22 0.7(9)
C7 B13 B17 B18 -99.6(7)
C8 B13 B17 B18 -135.9(7)
B14 B13 B17 B18 -38.5(7)
C7 B13 B17 B21 2.4(8)
C8 B13 B17 B21 -33.9(6)
B18 B13 B17 B21 102.0(8)
B14 B13 B17 B21 63.5(8)
C8 B17 B18 B19 63.0(9)
B22 B17 B18 B19 -35.4(7)
B21 B17 B18 B19 1.5(9)
B13 B17 B18 B19 101.6(8)
C8 B17 B18 B13 -38.6(6)
B22 B17 B18 B13 -137.0(8)
B21 B17 B18 B13 -100.1(7)
C8 B17 B18 B14 0.2(10)
B22 B17 B18 B14 -98.2(8)
B21 B17 B18 B14 -61.3(9)
B13 B17 B18 B14 38.8(7)
C8 B17 B18 B22 98.4(8)
B21 B17 B18 B22 36.9(7)
B13 B17 B18 B22 137.0(8)
C7 B13 B18 B17 97.6(7)
C8 B13 B18 B17 37.4(6)
B14 B13 B18 B17 136.4(8)
C7 B13 B18 B19 -2.6(9)
C8 B13 B18 B19 -62.8(8)
B14 B13 B18 B19 36.2(7)
B17 B13 B18 B19 -100.2(8)
C7 B13 B18 B14 -38.8(6)
C8 B13 B18 B14 -99.0(7)
B17 B13 B18 B14 -136.4(8)
C7 B13 B18 B22 60.1(8)
C8 B13 B18 B22 -0.1(9)
B14 B13 B18 B22 98.9(8)
B17 B13 B18 B22 -37.5(7)
C7 B14 B18 B17 -0.2(9)
B15 B14 B18 B17 62.2(9)
B19 B14 B18 B17 100.3(8)
B13 B14 B18 B17 -39.1(7)
C7 B14 B18 B19 -100.5(7)
B15 B14 B18 B19 -38.1(7)
B13 B14 B18 B19 -139.4(8)
C7 B14 B18 B13 38.9(6)
B15 B14 B18 B13 101.3(7)
B19 B14 B18 B13 139.4(8)
C7 B14 B18 B22 -61.8(8)
B15 B14 B18 B22 0.6(9)
B19 B14 B18 B22 38.7(7)
B13 B14 B18 B22 -100.7(7)
C7 B14 B19 B18 98.6(7)
B15 B14 B19 B18 138.4(7)
B13 B14 B19 B18 36.5(7)
C7 B14 B19 B22 58.5(9)
B15 B14 B19 B22 98.3(8)
B18 B14 B19 B22 -40.0(7)
B13 B14 B19 B22 -3.5(10)
C7 B14 B19 B15 -39.8(6)
B18 B14 B19 B15 -138.4(7)
B13 B14 B19 B15 -101.8(7)
C7 B14 B19 B20 -2.9(9)
B15 B14 B19 B20 36.9(7)
B18 B14 B19 B20 -101.4(8)
B13 B14 B19 B20 -64.9(9)
B17 B18 B19 B14 -100.6(7)
B13 B18 B19 B14 -36.4(7)
B22 B18 B19 B14 -135.7(7)
B17 B18 B19 B22 35.1(7)
B13 B18 B19 B22 99.3(8)
B14 B18 B19 B22 135.7(7)
B17 B18 B19 B15 -64.2(9)
B13 B18 B19 B15 -0.1(10)
B14 B18 B19 B15 36.4(7)
B22 B18 B19 B15 -99.3(8)
B17 B18 B19 B20 -1.2(10)
B13 B18 B19 B20 63.0(10)
B14 B18 B19 B20 99.5(8)
B22 B18 B19 B20 -36.2(7)
C7 B15 B19 B14 39.8(6)
B20 B15 B19 B14 138.3(7)
B16 B15 B19 B14 100.9(7)
C7 B15 B19 B18 2.7(10)
B14 B15 B19 B18 -37.1(7)
B20 B15 B19 B18 101.2(8)
B16 B15 B19 B18 63.8(9)
C7 B15 B19 B22 -61.6(9)
B14 B15 B19 B22 -101.4(8)
B20 B15 B19 B22 36.9(7)
B16 B15 B19 B22 -0.5(9)
C7 B15 B19 B20 -98.5(7)
B14 B15 B19 B20 -138.3(7)
B16 B15 B19 B20 -37.4(7)
C7 B15 B20 B22 62.0(9)
B14 B15 B20 B22 -0.6(9)
B19 B15 B20 B22 -38.1(7)
B16 B15 B20 B22 100.4(8)
C7 B15 B20 B21 -1.1(10)
B14 B15 B20 B21 -63.7(9)
B19 B15 B20 B21 -101.2(9)
B16 B15 B20 B21 37.2(7)
C7 B15 B20 B19 100.1(7)
B14 B15 B20 B19 37.5(7)
B16 B15 B20 B19 138.4(8)
C7 B15 B20 B16 -38.3(6)
B14 B15 B20 B16 -100.9(7)
B19 B15 B20 B16 -138.4(8)
B14 B19 B20 B22 101.0(8)
B18 B19 B20 B22 37.5(7)
B15 B19 B20 B22 137.3(7)
B14 B19 B20 B21 63.8(10)
B18 B19 B20 B21 0.4(10)
B22 B19 B20 B21 -37.1(7)
B15 B19 B20 B21 100.1(8)
B14 B19 B20 B15 -36.3(7)
B18 B19 B20 B15 -99.8(8)
B22 B19 B20 B15 -137.3(7)
B14 B19 B20 B16 1.1(10)
B18 B19 B20 B16 -62.4(10)
B22 B19 B20 B16 -99.9(8)
B15 B19 B20 B16 37.4(7)
C7 B16 B20 B22 -62.4(9)
C8 B16 B20 B22 -1.8(9)
B21 B16 B20 B22 37.3(7)
B15 B16 B20 B22 -100.6(8)
C7 B16 B20 B21 -99.7(7)
C8 B16 B20 B21 -39.1(6)
B15 B16 B20 B21 -137.9(8)
C7 B16 B20 B15 38.2(6)
C8 B16 B20 B15 98.8(7)
B21 B16 B20 B15 137.9(8)
C7 B16 B20 B19 1.1(9)
C8 B16 B20 B19 61.7(9)
B21 B16 B20 B19 100.8(9)
B15 B16 B20 B19 -37.1(7)
C7 C8 B21 B22 -64.4(8)
B17 C8 B21 B22 38.6(7)
B16 C8 B21 B22 -102.8(8)
B13 C8 B21 B22 1.1(9)
Si2 C8 B21 B22 153.7(6)
C7 C8 B21 B16 38.4(6)
B17 C8 B21 B16 141.4(7)
B13 C8 B21 B16 103.9(7)
Si2 C8 B21 B16 -103.5(7)
C7 C8 B21 B20 -2.5(9)
B17 C8 B21 B20 100.5(8)
B16 C8 B21 B20 -40.9(7)
B13 C8 B21 B20 63.0(9)
Si2 C8 B21 B20 -144.4(7)
C7 C8 B21 B17 -103.0(7)
B16 C8 B21 B17 -141.4(7)
B13 C8 B21 B17 -37.5(6)
Si2 C8 B21 B17 115.1(7)
C7 B16 B21 C8 -36.5(5)
B20 B16 B21 C8 -134.3(7)
B15 B16 B21 C8 -97.2(7)
C7 B16 B21 B22 60.5(8)
C8 B16 B21 B22 96.9(8)
B20 B16 B21 B22 -37.4(7)
B15 B16 B21 B22 -0.2(9)
C7 B16 B21 B20 97.8(7)
C8 B16 B21 B20 134.3(7)
B15 B16 B21 B20 37.1(7)
C7 B16 B21 B17 -2.5(9)
C8 B16 B21 B17 34.0(6)
B20 B16 B21 B17 -100.3(8)
B15 B16 B21 B17 -63.2(8)
B22 B20 B21 C8 -98.1(8)
B15 B20 B21 C8 2.2(10)
B19 B20 B21 C8 -60.8(9)
B16 B20 B21 C8 39.9(6)
B15 B20 B21 B22 100.3(8)
B19 B20 B21 B22 37.2(7)
B16 B20 B21 B22 138.0(8)
B22 B20 B21 B16 -138.0(8)
B15 B20 B21 B16 -37.7(7)
B19 B20 B21 B16 -100.8(8)
B22 B20 B21 B17 -36.7(7)
B15 B20 B21 B17 63.6(9)
B19 B20 B21 B17 0.6(10)
B16 B20 B21 B17 101.3(7)
B22 B17 B21 C8 135.6(7)
B18 B17 B21 C8 97.7(7)
B13 B17 B21 C8 34.4(6)
C8 B17 B21 B22 -135.6(7)
B18 B17 B21 B22 -37.9(7)
B13 B17 B21 B22 -101.2(7)
C8 B17 B21 B16 -34.3(6)
B22 B17 B21 B16 101.3(8)
B18 B17 B21 B16 63.4(9)
B13 B17 B21 B16 0.1(9)
C8 B17 B21 B20 -99.0(7)
B22 B17 B21 B20 36.6(7)
B18 B17 B21 B20 -1.3(9)
B13 B17 B21 B20 -64.6(8)
B15 B20 B22 B21 -100.6(8)
B19 B20 B22 B21 -138.5(7)
B16 B20 B22 B21 -37.0(7)
B21 B20 B22 B17 38.0(7)
B15 B20 B22 B17 -62.6(9)
B19 B20 B22 B17 -100.5(8)
B16 B20 B22 B17 1.0(10)
B21 B20 B22 B19 138.5(7)
B15 B20 B22 B19 37.8(7)
B16 B20 B22 B19 101.5(8)
B21 B20 B22 B18 101.6(8)
B15 B20 B22 B18 0.9(10)
B19 B20 B22 B18 -36.9(7)
B16 B20 B22 B18 64.6(9)
C8 B21 B22 B20 100.4(7)
B16 B21 B22 B20 38.2(7)
B17 B21 B22 B20 138.6(8)
C8 B21 B22 B17 -38.1(6)
B16 B21 B22 B17 -100.3(7)
B20 B21 B22 B17 -138.6(8)
C8 B21 B22 B19 62.1(9)
B16 B21 B22 B19 -0.1(10)
B20 B21 B22 B19 -38.3(7)
B17 B21 B22 B19 100.3(8)
C8 B21 B22 B18 -1.1(10)
B16 B21 B22 B18 -63.3(9)
B20 B21 B22 B18 -101.5(8)
B17 B21 B22 B18 37.0(7)
C8 B17 B22 B20 0.2(10)
B18 B17 B22 B20 100.9(8)
B21 B17 B22 B20 -37.8(7)
B13 B17 B22 B20 62.5(9)
C8 B17 B22 B21 38.0(6)
B18 B17 B22 B21 138.7(7)
B13 B17 B22 B21 100.3(7)
C8 B17 B22 B19 -65.2(9)
B18 B17 B22 B19 35.5(8)
B21 B17 B22 B19 -103.2(8)
B13 B17 B22 B19 -2.9(10)
C8 B17 B22 B18 -100.7(7)
B21 B17 B22 B18 -138.7(7)
B13 B17 B22 B18 -38.4(7)
B14 B19 B22 B20 -99.1(8)
B18 B19 B22 B20 -138.7(7)
B15 B19 B22 B20 -37.6(7)
B14 B19 B22 B21 -61.1(10)
B18 B19 B22 B21 -100.7(8)
B15 B19 B22 B21 0.3(10)
B20 B19 B22 B21 37.9(7)
B14 B19 B22 B17 3.9(11)
B18 B19 B22 B17 -35.6(7)
B15 B19 B22 B17 65.4(10)
B20 B19 B22 B17 103.0(8)
B14 B19 B22 B18 39.6(7)
B15 B19 B22 B18 101.0(8)
B20 B19 B22 B18 138.7(7)
B17 B18 B22 B20 -102.3(8)
B19 B18 B22 B20 37.8(7)
B13 B18 B22 B20 -63.8(9)
B14 B18 B22 B20 -0.9(9)
B17 B18 B22 B21 -37.7(7)
B19 B18 B22 B21 102.4(8)
B13 B18 B22 B21 0.8(10)
B14 B18 B22 B21 63.6(9)
B19 B18 B22 B17 140.1(8)
B13 B18 B22 B17 38.4(7)
B14 B18 B22 B17 101.3(7)
B17 B18 B22 B19 -140.1(8)
B13 B18 B22 B19 -101.6(8)
B14 B18 B22 B19 -38.8(7)
